data_7251775
loop_
_publ_author_name
'Mutra, Mohana Reddy'
'Chandana, T. L.'
'Chen, Hsing-Yin'
'Wang, Yun-Jou'
'Wang, Jeh-Jeng'

_publ_section_title
;
 Diastereoselective construction of complex spiroheterocycles via
 \g-C(sp3)--H functionalization of 1,1-disubstituted cyclohexanes with
 diverse bifunctional reagents
;
_journal_issue 13
_journal_name_full 'Green Chemistry'
_journal_page_first 5753
_journal_page_last 5766
_journal_paper_doi 10.1039/D5GC06338H
_journal_volume 28
_journal_year 2026
_chemical_formula_moiety 'C37 H38 Cl N O4 S3'
_chemical_formula_sum 'C37 H38 Cl N O4 S3'
_chemical_formula_weight 692.31
_space_group_crystal_system monoclinic
_space_group_IT_number 14
_space_group_name_Hall '-P 2yn'
_space_group_name_H-M_alt 'P 1 21/n 1'
_atom_sites_solution_hydrogens geom
_audit_creation_method SHELXL-2014/7
_audit_update_record
;
2025-05-28 deposited with the CCDC.	2026-03-05 downloaded from the CCDC.
;
_cell_angle_alpha 90
_cell_angle_beta 101.0710(10)
_cell_angle_gamma 90
_cell_formula_units_Z 4
_cell_length_a 10.5710(4)
_cell_length_b 14.5162(4)
_cell_length_c 22.7243(9)
_cell_measurement_reflns_used 9988
_cell_measurement_temperature 298(2)
_cell_measurement_theta_max 24.31
_cell_measurement_theta_min 2.44
_cell_volume 3422.2(2)
_computing_structure_refinement 'SHELXL-2014/7 (Sheldrick, 2014)'
_diffrn_ambient_temperature 298(2)
_diffrn_measured_fraction_theta_full 0.992
_diffrn_measured_fraction_theta_max 0.992
_diffrn_measurement_device_type 'Bruker D8 Venture'
_diffrn_radiation_type MoK\a
_diffrn_radiation_wavelength 0.71073
_diffrn_reflns_av_R_equivalents 0.0698
_diffrn_reflns_av_unetI/netI 0.0372
_diffrn_reflns_Laue_measured_fraction_full 0.992
_diffrn_reflns_Laue_measured_fraction_max 0.992
_diffrn_reflns_limit_h_max 12
_diffrn_reflns_limit_h_min -12
_diffrn_reflns_limit_k_max 17
_diffrn_reflns_limit_k_min -17
_diffrn_reflns_limit_l_max 27
_diffrn_reflns_limit_l_min -27
_diffrn_reflns_number 53387
_diffrn_reflns_point_group_measured_fraction_full 0.992
_diffrn_reflns_point_group_measured_fraction_max 0.992
_diffrn_reflns_theta_full 25.139
_diffrn_reflns_theta_max 25.139
_diffrn_reflns_theta_min 2.000
_exptl_absorpt_coefficient_mu 0.336
_exptl_absorpt_correction_T_max 0.974
_exptl_absorpt_correction_T_min 0.900
_exptl_absorpt_correction_type multi-scan
_exptl_crystal_colour colorless
_exptl_crystal_density_diffrn 1.344
_exptl_crystal_description prism
_exptl_crystal_F_000 1456
_exptl_crystal_size_max 0.320
_exptl_crystal_size_mid 0.270
_exptl_crystal_size_min 0.080
_refine_diff_density_max 0.343
_refine_diff_density_min -0.440
_refine_diff_density_rms 0.065
_refine_ls_extinction_method none
_refine_ls_goodness_of_fit_ref 1.044
_refine_ls_hydrogen_treatment constr
_refine_ls_matrix_type full
_refine_ls_number_parameters 417
_refine_ls_number_reflns 6085
_refine_ls_number_restraints 0
_refine_ls_restrained_S_all 1.044
_refine_ls_R_factor_all 0.0589
_refine_ls_R_factor_gt 0.0427
_refine_ls_shift/su_max 0.014
_refine_ls_shift/su_mean 0.000
_refine_ls_structure_factor_coef Fsqd
_refine_ls_weighting_details 'w=1/[\s^2^(Fo^2^)+(0.0710P)^2^+1.0865P] where P=(Fo^2^+2Fc^2^)/3'
_refine_ls_weighting_scheme calc
_refine_ls_wR_factor_gt 0.1227
_refine_ls_wR_factor_ref 0.1369
_reflns_Friedel_coverage 0.000
_reflns_number_gt 4754
_reflns_number_total 6085
_reflns_threshold_expression 'I > 2\s(I)'
_cod_data_source_file d5gc06338h3.cif
_cod_data_source_block shelx
_cod_depositor_comments 'Adding full bibliography for 7251770--7251775.cif.'
_cod_original_sg_symbol_H-M 'P 21/n'
_cod_database_code 7251775
_shelx_shelxl_version_number 2014/7
_shelx_space_group_comment
;
The symmetry employed for this shelxl refinement is uniquely defined
by the following loop, which should always be used as a source of
symmetry information in preference to the above space-group names.
They are only intended as comments.
;
_shelx_estimated_absorpt_t_min 0.900
_shelx_estimated_absorpt_t_max 0.974

loop_
_space_group_symop_operation_xyz
'x, y, z'
'-x+1/2, y+1/2, -z+1/2'
'-x, -y, -z'
'x-1/2, -y-1/2, z-1/2'

loop_
_atom_site_label
_atom_site_type_symbol
_atom_site_fract_x
_atom_site_fract_y
_atom_site_fract_z
_atom_site_U_iso_or_equiv
_atom_site_adp_type
_atom_site_occupancy
_atom_site_site_symmetry_order
_atom_site_calc_flag
_atom_site_refinement_flags_posn
_atom_site_refinement_flags_adp
_atom_site_refinement_flags_occupancy
_atom_site_disorder_assembly
_atom_site_disorder_group
C1 C 0.0977(3) 0.11160(17) 0.45801(15) 0.0689(7) Uani 1 1 d . . . . .
C2 C 0.1078(3) 0.12707(19) 0.39995(14) 0.0714(8) Uani 1 1 d . . . . .
H2 H 0.0347 0.1407 0.3713 0.086 Uiso 1 1 calc R U . . .
C3 C 0.2264(3) 0.12246(18) 0.38400(13) 0.0648(7) Uani 1 1 d . . . . .
H3 H 0.2331 0.1335 0.3444 0.078 Uiso 1 1 calc R U . . .
C4 C 0.3365(2) 0.10162(15) 0.42578(11) 0.0539(6) Uani 1 1 d . . . . .
C5 C 0.3234(3) 0.08550(17) 0.48450(12) 0.0626(7) Uani 1 1 d . . . . .
H5 H 0.3959 0.0708 0.5132 0.075 Uiso 1 1 calc R U . . .
C6 C 0.2054(3) 0.09089(19) 0.50100(14) 0.0699(7) Uani 1 1 d . . . . .
H6 H 0.1980 0.0808 0.5406 0.084 Uiso 1 1 calc R U . . .
C7 C 0.5769(2) 0.19018(15) 0.42136(10) 0.0485(5) Uani 1 1 d . . . . .
H7 H 0.6592 0.1815 0.4083 0.058 Uiso 1 1 calc R U . . .
C8 C 0.5118(2) 0.27285(14) 0.38641(9) 0.0448(5) Uani 1 1 d . . . . .
H8A H 0.4268 0.2808 0.3959 0.054 Uiso 1 1 calc R U . . .
H8B H 0.5005 0.2598 0.3439 0.054 Uiso 1 1 calc R U . . .
C9 C 0.5873(2) 0.36410(14) 0.39964(9) 0.0427(5) Uani 1 1 d . . . . .
C10 C 0.6280(2) 0.37871(15) 0.46797(9) 0.0490(5) Uani 1 1 d . . . . .
H10A H 0.6858 0.4311 0.4753 0.059 Uiso 1 1 calc R U . . .
H10B H 0.5521 0.3930 0.4844 0.059 Uiso 1 1 calc R U . . .
C11 C 0.6946(2) 0.29502(16) 0.50025(10) 0.0559(6) Uani 1 1 d . . . . .
H11A H 0.7145 0.3070 0.5430 0.067 Uiso 1 1 calc R U . . .
H11B H 0.7750 0.2841 0.4869 0.067 Uiso 1 1 calc R U . . .
C12 C 0.6097(3) 0.20959(16) 0.48823(10) 0.0566(6) Uani 1 1 d . . . . .
H12A H 0.6546 0.1571 0.5089 0.068 Uiso 1 1 calc R U . . .
H12B H 0.5310 0.2191 0.5034 0.068 Uiso 1 1 calc R U . . .
C13 C 0.2545(2) 0.42725(16) 0.31878(11) 0.0521(6) Uani 1 1 d . . . . .
C14 C 0.1836(2) 0.34873(19) 0.32400(12) 0.0629(7) Uani 1 1 d . . . . .
H14 H 0.1894 0.3205 0.3612 0.076 Uiso 1 1 calc R U . . .
C15 C 0.1040(3) 0.3121(2) 0.27400(13) 0.0733(8) Uani 1 1 d . . . . .
H15 H 0.0564 0.2595 0.2782 0.088 Uiso 1 1 calc R U . . .
C16 C 0.0935(3) 0.3518(2) 0.21803(13) 0.0717(7) Uani 1 1 d . . . . .
C17 C 0.0100(4) 0.3112(3) 0.16280(16) 0.1113(13) Uani 1 1 d . . . . .
H17A H 0.0545 0.3148 0.1298 0.167 Uiso 1 1 calc R U . . .
H17B H -0.0693 0.3451 0.1533 0.167 Uiso 1 1 calc R U . . .
H17C H -0.0082 0.2479 0.1702 0.167 Uiso 1 1 calc R U . . .
C18 C 0.1629(3) 0.4310(2) 0.21419(13) 0.0764(8) Uani 1 1 d . . . . .
H18 H 0.1563 0.4596 0.1771 0.092 Uiso 1 1 calc R U . . .
C19 C 0.2421(3) 0.46949(19) 0.26337(13) 0.0686(7) Uani 1 1 d . . . . .
H19 H 0.2868 0.5236 0.2593 0.082 Uiso 1 1 calc R U . . .
C20 C 0.5548(2) 0.48626(16) 0.32262(10) 0.0493(5) Uani 1 1 d . . . . .
H20A H 0.5361 0.5517 0.3194 0.059 Uiso 1 1 calc R U . . .
H20B H 0.5169 0.4565 0.2852 0.059 Uiso 1 1 calc R U . . .
C21 C 0.6996(2) 0.46911(14) 0.33824(9) 0.0457(5) Uani 1 1 d . . . . .
C22 C 0.7736(2) 0.53604(15) 0.38495(10) 0.0519(6) Uani 1 1 d . . . . .
C23 C 0.7114(3) 0.60176(17) 0.41401(12) 0.0650(7) Uani 1 1 d . . . . .
H23 H 0.6223 0.6080 0.4042 0.078 Uiso 1 1 calc R U . . .
C24 C 0.7830(4) 0.6580(2) 0.45769(15) 0.0898(11) Uani 1 1 d . . . . .
H24 H 0.7411 0.7015 0.4772 0.108 Uiso 1 1 calc R U . . .
C25 C 0.9139(5) 0.6503(3) 0.47228(15) 0.0986(12) Uani 1 1 d . . . . .
H25 H 0.9609 0.6885 0.5013 0.118 Uiso 1 1 calc R U . . .
C26 C 0.9758(4) 0.5861(3) 0.44403(16) 0.0934(11) Uani 1 1 d . . . . .
H26 H 1.0650 0.5809 0.4539 0.112 Uiso 1 1 calc R U . . .
C27 C 0.9066(3) 0.52883(19) 0.40095(13) 0.0687(7) Uani 1 1 d . . . . .
H27 H 0.9497 0.4849 0.3825 0.082 Uiso 1 1 calc R U . . .
C28 C 0.7010(2) 0.37277(14) 0.36686(10) 0.0452(5) Uani 1 1 d . . . . .
C29 C 0.7883(3) 0.30964(18) 0.36272(13) 0.0668(7) Uani 1 1 d . . . . .
H29A H 0.7847 0.2525 0.3809 0.080 Uiso 1 1 calc R U . . .
H29B H 0.8535 0.3221 0.3416 0.080 Uiso 1 1 calc R U . . .
C30 C 0.7572(3) 0.46533(17) 0.28057(10) 0.0575(6) Uani 1 1 d . . . . .
H30A H 0.7185 0.4133 0.2570 0.069 Uiso 1 1 calc R U . . .
H30B H 0.8485 0.4522 0.2925 0.069 Uiso 1 1 calc R U . . .
C31 C 0.8475(3) 0.6473(2) 0.26794(12) 0.0637(7) Uani 1 1 d . . . . .
C32 C 0.8033(3) 0.7172(2) 0.29892(14) 0.0798(9) Uani 1 1 d . . . . .
H32 H 0.7159 0.7213 0.2999 0.096 Uiso 1 1 calc R U . . .
C33 C 0.8877(4) 0.7814(2) 0.32864(15) 0.0918(10) Uani 1 1 d . . . . .
H33 H 0.8562 0.8290 0.3491 0.110 Uiso 1 1 calc R U . . .
C34 C 1.0176(4) 0.7765(3) 0.32878(15) 0.0926(10) Uani 1 1 d . . . . .
C35 C 1.1093(5) 0.8458(4) 0.3634(2) 0.147(2) Uani 1 1 d . . . . .
H35A H 1.1860 0.8490 0.3467 0.221 Uiso 1 1 calc R U . . .
H35B H 1.1314 0.8272 0.4046 0.221 Uiso 1 1 calc R U . . .
H35C H 1.0688 0.9052 0.3609 0.221 Uiso 1 1 calc R U . . .
C36 C 1.0598(4) 0.7075(3) 0.29715(18) 0.1019(12) Uani 1 1 d . . . . .
H36 H 1.1472 0.7041 0.2963 0.122 Uiso 1 1 calc R U . . .
C37 C 0.9785(3) 0.6422(3) 0.26634(15) 0.0854(9) Uani 1 1 d . . . . .
H37 H 1.0102 0.5959 0.2449 0.102 Uiso 1 1 calc R U . . .
Cl1 Cl -0.05291(8) 0.11578(6) 0.47795(5) 0.1022(3) Uani 1 1 d . . . . .
N1 N 0.50668(18) 0.44541(12) 0.37307(8) 0.0469(4) Uani 1 1 d . . . . .
O1 O 0.33646(18) 0.42905(13) 0.43358(8) 0.0677(5) Uani 1 1 d . . . . .
O2 O 0.35262(19) 0.57088(12) 0.37491(9) 0.0746(5) Uani 1 1 d . . . . .
O3 O 0.6122(2) 0.59929(18) 0.22629(10) 0.0925(7) Uani 1 1 d . . . . .
O4 O 0.7842(3) 0.53346(19) 0.17949(9) 0.1044(8) Uani 1 1 d . . . . .
S1 S 0.48489(6) 0.08416(4) 0.40200(3) 0.0610(2) Uani 1 1 d . . . . .
S2 S 0.36184(6) 0.47274(4) 0.38092(3) 0.05437(18) Uani 1 1 d . . . . .
S3 S 0.74071(7) 0.56375(6) 0.23228(3) 0.0725(2) Uani 1 1 d . . . . .

loop_
_atom_site_aniso_label
_atom_site_aniso_U_11
_atom_site_aniso_U_22
_atom_site_aniso_U_33
_atom_site_aniso_U_23
_atom_site_aniso_U_13
_atom_site_aniso_U_12
C1 0.0567(16) 0.0460(14) 0.105(2) 0.0043(14) 0.0167(16) -0.0064(11)
C2 0.0580(17) 0.0626(16) 0.087(2) 0.0059(14) -0.0037(15) -0.0025(12)
C3 0.0644(18) 0.0604(15) 0.0650(16) -0.0003(12) 0.0005(13) -0.0017(12)
C4 0.0583(15) 0.0379(11) 0.0623(15) -0.0028(10) 0.0038(12) -0.0084(10)
C5 0.0559(16) 0.0588(15) 0.0696(17) 0.0103(12) 0.0033(13) -0.0082(12)
C6 0.0712(19) 0.0644(16) 0.0754(18) 0.0096(13) 0.0177(15) -0.0106(13)
C7 0.0462(13) 0.0432(12) 0.0554(13) -0.0038(9) 0.0079(10) -0.0053(9)
C8 0.0458(12) 0.0463(12) 0.0409(11) -0.0055(9) 0.0052(9) -0.0049(9)
C9 0.0442(12) 0.0411(11) 0.0422(11) -0.0032(8) 0.0067(9) -0.0011(9)
C10 0.0566(14) 0.0465(12) 0.0427(12) -0.0077(9) 0.0066(10) -0.0064(10)
C11 0.0599(15) 0.0581(14) 0.0445(12) -0.0026(10) -0.0027(11) -0.0067(11)
C12 0.0629(16) 0.0521(13) 0.0510(13) 0.0054(10) 0.0011(11) -0.0045(11)
C13 0.0418(13) 0.0538(13) 0.0623(14) 0.0069(11) 0.0144(11) 0.0093(10)
C14 0.0506(15) 0.0740(16) 0.0652(16) 0.0172(13) 0.0134(12) -0.0042(12)
C15 0.0563(17) 0.0805(19) 0.0809(19) 0.0158(15) 0.0074(14) -0.0155(14)
C16 0.0478(15) 0.090(2) 0.0725(18) 0.0129(15) -0.0014(13) -0.0028(14)
C17 0.092(3) 0.144(3) 0.086(2) 0.011(2) -0.0144(19) -0.038(2)
C18 0.0684(19) 0.084(2) 0.0696(18) 0.0285(15) -0.0042(15) -0.0013(15)
C19 0.0641(17) 0.0596(15) 0.0777(19) 0.0233(13) 0.0021(14) 0.0003(12)
C20 0.0506(13) 0.0523(12) 0.0455(12) 0.0032(10) 0.0104(10) 0.0007(10)
C21 0.0478(13) 0.0479(12) 0.0420(11) 0.0005(9) 0.0099(10) -0.0026(9)
C22 0.0649(16) 0.0468(12) 0.0438(12) 0.0067(9) 0.0099(11) -0.0107(10)
C23 0.086(2) 0.0519(14) 0.0616(15) -0.0051(11) 0.0259(14) -0.0180(13)
C24 0.138(3) 0.0649(18) 0.075(2) -0.0189(15) 0.042(2) -0.043(2)
C25 0.137(4) 0.082(2) 0.070(2) -0.0056(17) 0.002(2) -0.055(2)
C26 0.087(2) 0.088(2) 0.090(2) 0.0112(19) -0.0199(19) -0.0343(19)
C27 0.0661(18) 0.0655(16) 0.0693(17) 0.0092(13) -0.0005(14) -0.0095(13)
C28 0.0457(12) 0.0444(11) 0.0453(12) -0.0028(9) 0.0080(10) -0.0029(9)
C29 0.0628(17) 0.0559(14) 0.0896(19) 0.0084(13) 0.0348(15) 0.0049(12)
C30 0.0604(16) 0.0661(15) 0.0484(13) 0.0009(11) 0.0167(11) -0.0034(12)
C31 0.0606(16) 0.0742(17) 0.0601(15) 0.0282(13) 0.0208(13) 0.0071(13)
C32 0.075(2) 0.080(2) 0.091(2) 0.0280(17) 0.0351(17) 0.0145(17)
C33 0.122(3) 0.073(2) 0.086(2) 0.0214(17) 0.034(2) 0.003(2)
C34 0.105(3) 0.102(3) 0.073(2) 0.0297(19) 0.0237(19) -0.022(2)
C35 0.171(5) 0.159(4) 0.108(3) 0.007(3) 0.019(3) -0.076(4)
C36 0.068(2) 0.141(3) 0.099(3) 0.018(3) 0.022(2) -0.020(2)
C37 0.067(2) 0.113(3) 0.083(2) 0.0161(18) 0.0316(17) 0.0061(18)
Cl1 0.0691(5) 0.0786(5) 0.1677(9) 0.0183(5) 0.0449(6) 0.0017(4)
N1 0.0490(11) 0.0457(10) 0.0477(10) 0.0026(8) 0.0134(8) 0.0037(8)
O1 0.0671(12) 0.0848(12) 0.0580(10) -0.0013(9) 0.0293(9) 0.0058(9)
O2 0.0781(13) 0.0513(10) 0.0984(14) -0.0105(9) 0.0264(11) 0.0139(9)
O3 0.0607(13) 0.1340(19) 0.0788(14) 0.0484(13) 0.0032(10) 0.0027(12)
O4 0.123(2) 0.145(2) 0.0534(12) 0.0096(12) 0.0362(12) -0.0187(16)
S1 0.0618(4) 0.0439(3) 0.0777(4) -0.0108(3) 0.0140(3) -0.0066(3)
S2 0.0541(4) 0.0537(3) 0.0588(4) -0.0045(3) 0.0197(3) 0.0083(3)
S3 0.0672(5) 0.1009(6) 0.0508(4) 0.0211(3) 0.0149(3) -0.0019(4)

loop_
_atom_type_symbol
_atom_type_description
_atom_type_scat_dispersion_real
_atom_type_scat_dispersion_imag
_atom_type_scat_source
C C 0.0033 0.0016 'International Tables Vol C Tables 4.2.6.8 and 6.1.1.4'
H H 0.0000 0.0000 'International Tables Vol C Tables 4.2.6.8 and 6.1.1.4'
Cl Cl 0.1484 0.1585 'International Tables Vol C Tables 4.2.6.8 and 6.1.1.4'
I I -0.4742 1.8119 'International Tables Vol C Tables 4.2.6.8 and 6.1.1.4'
N N 0.0061 0.0033 'International Tables Vol C Tables 4.2.6.8 and 6.1.1.4'
O O 0.0106 0.0060 'International Tables Vol C Tables 4.2.6.8 and 6.1.1.4'
S S 0.1246 0.1234 'International Tables Vol C Tables 4.2.6.8 and 6.1.1.4'

loop_
_geom_angle_atom_site_label_1
_geom_angle_atom_site_label_2
_geom_angle_atom_site_label_3
_geom_angle
_geom_angle_site_symmetry_1
_geom_angle_site_symmetry_3
_geom_angle_publ_flag
C2 C1 C6 120.8(3) . . ?
C2 C1 Cl1 119.5(2) . . ?
C6 C1 Cl1 119.6(3) . . ?
C1 C2 C3 119.5(3) . . ?
C1 C2 H2 120.2 . . ?
C3 C2 H2 120.2 . . ?
C2 C3 C4 121.3(3) . . ?
C2 C3 H3 119.4 . . ?
C4 C3 H3 119.4 . . ?
C3 C4 C5 118.0(2) . . ?
C3 C4 S1 119.9(2) . . ?
C5 C4 S1 121.8(2) . . ?
C6 C5 C4 121.1(3) . . ?
C6 C5 H5 119.4 . . ?
C4 C5 H5 119.4 . . ?
C5 C6 C1 119.2(3) . . ?
C5 C6 H6 120.4 . . ?
C1 C6 H6 120.4 . . ?
C12 C7 C8 111.59(18) . . ?
C12 C7 S1 113.94(16) . . ?
C8 C7 S1 111.75(15) . . ?
C12 C7 H7 106.3 . . ?
C8 C7 H7 106.3 . . ?
S1 C7 H7 106.3 . . ?
C7 C8 C9 114.05(17) . . ?
C7 C8 H8A 108.7 . . ?
C9 C8 H8A 108.7 . . ?
C7 C8 H8B 108.7 . . ?
C9 C8 H8B 108.7 . . ?
H8A C8 H8B 107.6 . . ?
N1 C9 C28 100.14(16) . . ?
N1 C9 C10 108.73(16) . . ?
C28 C9 C10 112.58(18) . . ?
N1 C9 C8 111.13(17) . . ?
C28 C9 C8 113.51(17) . . ?
C10 C9 C8 110.29(17) . . ?
C11 C10 C9 112.90(18) . . ?
C11 C10 H10A 109.0 . . ?
C9 C10 H10A 109.0 . . ?
C11 C10 H10B 109.0 . . ?
C9 C10 H10B 109.0 . . ?
H10A C10 H10B 107.8 . . ?
C10 C11 C12 111.20(19) . . ?
C10 C11 H11A 109.4 . . ?
C12 C11 H11A 109.4 . . ?
C10 C11 H11B 109.4 . . ?
C12 C11 H11B 109.4 . . ?
H11A C11 H11B 108.0 . . ?
C7 C12 C11 110.11(19) . . ?
C7 C12 H12A 109.6 . . ?
C11 C12 H12A 109.6 . . ?
C7 C12 H12B 109.6 . . ?
C11 C12 H12B 109.6 . . ?
H12A C12 H12B 108.2 . . ?
C14 C13 C19 119.0(2) . . ?
C14 C13 S2 121.13(19) . . ?
C19 C13 S2 119.8(2) . . ?
C13 C14 C15 120.1(2) . . ?
C13 C14 H14 120.0 . . ?
C15 C14 H14 120.0 . . ?
C16 C15 C14 121.7(3) . . ?
C16 C15 H15 119.2 . . ?
C14 C15 H15 119.2 . . ?
C18 C16 C15 117.2(3) . . ?
C18 C16 C17 120.5(3) . . ?
C15 C16 C17 122.3(3) . . ?
C16 C17 H17A 109.5 . . ?
C16 C17 H17B 109.5 . . ?
H17A C17 H17B 109.5 . . ?
C16 C17 H17C 109.5 . . ?
H17A C17 H17C 109.5 . . ?
H17B C17 H17C 109.5 . . ?
C16 C18 C19 122.4(3) . . ?
C16 C18 H18 118.8 . . ?
C19 C18 H18 118.8 . . ?
C18 C19 C13 119.7(3) . . ?
C18 C19 H19 120.2 . . ?
C13 C19 H19 120.2 . . ?
N1 C20 C21 103.63(17) . . ?
N1 C20 H20A 111.0 . . ?
C21 C20 H20A 111.0 . . ?
N1 C20 H20B 111.0 . . ?
C21 C20 H20B 111.0 . . ?
H20A C20 H20B 109.0 . . ?
C20 C21 C28 100.06(17) . . ?
C20 C21 C22 114.39(19) . . ?
C28 C21 C22 108.64(17) . . ?
C20 C21 C30 110.43(19) . . ?
C28 C21 C30 110.57(18) . . ?
C22 C21 C30 112.09(19) . . ?
C27 C22 C23 118.3(2) . . ?
C27 C22 C21 119.3(2) . . ?
C23 C22 C21 122.4(2) . . ?
C24 C23 C22 119.9(3) . . ?
C24 C23 H23 120.1 . . ?
C22 C23 H23 120.1 . . ?
C25 C24 C23 120.8(3) . . ?
C25 C24 H24 119.6 . . ?
C23 C24 H24 119.6 . . ?
C24 C25 C26 119.8(3) . . ?
C24 C25 H25 120.1 . . ?
C26 C25 H25 120.1 . . ?
C25 C26 C27 120.5(4) . . ?
C25 C26 H26 119.8 . . ?
C27 C26 H26 119.8 . . ?
C26 C27 C22 120.8(3) . . ?
C26 C27 H27 119.6 . . ?
C22 C27 H27 119.6 . . ?
C29 C28 C9 127.0(2) . . ?
C29 C28 C21 123.5(2) . . ?
C9 C28 C21 109.50(17) . . ?
C28 C29 H29A 120.0 . . ?
C28 C29 H29B 120.0 . . ?
H29A C29 H29B 120.0 . . ?
C21 C30 S3 118.89(17) . . ?
C21 C30 H30A 107.6 . . ?
S3 C30 H30A 107.6 . . ?
C21 C30 H30B 107.6 . . ?
S3 C30 H30B 107.6 . . ?
H30A C30 H30B 107.0 . . ?
C32 C31 C37 119.5(3) . . ?
C32 C31 S3 120.0(2) . . ?
C37 C31 S3 120.5(3) . . ?
C31 C32 C33 120.2(3) . . ?
C31 C32 H32 119.9 . . ?
C33 C32 H32 119.9 . . ?
C32 C33 C34 121.3(4) . . ?
C32 C33 H33 119.3 . . ?
C34 C33 H33 119.3 . . ?
C36 C34 C33 117.8(4) . . ?
C36 C34 C35 121.6(4) . . ?
C33 C34 C35 120.6(4) . . ?
C34 C35 H35A 109.5 . . ?
C34 C35 H35B 109.5 . . ?
H35A C35 H35B 109.5 . . ?
C34 C35 H35C 109.5 . . ?
H35A C35 H35C 109.5 . . ?
H35B C35 H35C 109.5 . . ?
C34 C36 C37 122.7(4) . . ?
C34 C36 H36 118.6 . . ?
C37 C36 H36 118.6 . . ?
C36 C37 C31 118.5(3) . . ?
C36 C37 H37 120.8 . . ?
C31 C37 H37 120.8 . . ?
C20 N1 C9 111.98(16) . . ?
C20 N1 S2 117.59(15) . . ?
C9 N1 S2 128.15(14) . . ?
C4 S1 C7 105.49(11) . . ?
O1 S2 O2 120.16(12) . . ?
O1 S2 N1 108.48(10) . . ?
O2 S2 N1 106.30(11) . . ?
O1 S2 C13 108.08(12) . . ?
O2 S2 C13 105.96(12) . . ?
N1 S2 C13 107.21(10) . . ?
O3 S3 O4 118.73(15) . . ?
O3 S3 C31 108.08(15) . . ?
O4 S3 C31 108.58(14) . . ?
O3 S3 C30 108.90(12) . . ?
O4 S3 C30 105.02(14) . . ?
C31 S3 C30 106.96(12) . . ?

loop_
_geom_bond_atom_site_label_1
_geom_bond_atom_site_label_2
_geom_bond_distance
_geom_bond_site_symmetry_2
_geom_bond_publ_flag
C1 C2 1.363(4) . ?
C1 C6 1.384(4) . ?
C1 Cl1 1.738(3) . ?
C2 C3 1.372(4) . ?
C2 H2 0.9300 . ?
C3 C4 1.387(4) . ?
C3 H3 0.9300 . ?
C4 C5 1.387(4) . ?
C4 S1 1.772(3) . ?
C5 C6 1.372(4) . ?
C5 H5 0.9300 . ?
C6 H6 0.9300 . ?
C7 C12 1.519(3) . ?
C7 C8 1.528(3) . ?
C7 S1 1.828(2) . ?
C7 H7 0.9800 . ?
C8 C9 1.546(3) . ?
C8 H8A 0.9700 . ?
C8 H8B 0.9700 . ?
C9 N1 1.512(3) . ?
C9 C28 1.536(3) . ?
C9 C10 1.544(3) . ?
C10 C11 1.520(3) . ?
C10 H10A 0.9700 . ?
C10 H10B 0.9700 . ?
C11 C12 1.524(3) . ?
C11 H11A 0.9700 . ?
C11 H11B 0.9700 . ?
C12 H12A 0.9700 . ?
C12 H12B 0.9700 . ?
C13 C14 1.382(3) . ?
C13 C19 1.384(3) . ?
C13 S2 1.761(3) . ?
C14 C15 1.384(4) . ?
C14 H14 0.9300 . ?
C15 C16 1.381(4) . ?
C15 H15 0.9300 . ?
C16 C18 1.376(4) . ?
C16 C17 1.508(4) . ?
C17 H17A 0.9600 . ?
C17 H17B 0.9600 . ?
C17 H17C 0.9600 . ?
C18 C19 1.379(4) . ?
C18 H18 0.9300 . ?
C19 H19 0.9300 . ?
C20 N1 1.466(3) . ?
C20 C21 1.524(3) . ?
C20 H20A 0.9700 . ?
C20 H20B 0.9700 . ?
C21 C28 1.541(3) . ?
C21 C22 1.538(3) . ?
C21 C30 1.548(3) . ?
C22 C27 1.386(4) . ?
C22 C23 1.395(4) . ?
C23 C24 1.392(4) . ?
C23 H23 0.9300 . ?
C24 C25 1.364(5) . ?
C24 H24 0.9300 . ?
C25 C26 1.367(5) . ?
C25 H25 0.9300 . ?
C26 C27 1.382(4) . ?
C26 H26 0.9300 . ?
C27 H27 0.9300 . ?
C28 C29 1.316(3) . ?
C29 H29A 0.9300 . ?
C29 H29B 0.9300 . ?
C30 S3 1.789(3) . ?
C30 H30A 0.9700 . ?
C30 H30B 0.9700 . ?
C31 C32 1.367(4) . ?
C31 C37 1.394(4) . ?
C31 S3 1.747(3) . ?
C32 C33 1.374(5) . ?
C32 H32 0.9300 . ?
C33 C34 1.375(5) . ?
C33 H33 0.9300 . ?
C34 C36 1.358(6) . ?
C34 C35 1.508(6) . ?
C35 H35A 0.9600 . ?
C35 H35B 0.9600 . ?
C35 H35C 0.9600 . ?
C36 C37 1.376(5) . ?
C36 H36 0.9300 . ?
C37 H37 0.9300 . ?
N1 S2 1.6244(19) . ?
O1 S2 1.4246(18) . ?
O2 S2 1.4327(18) . ?
O3 S3 1.435(2) . ?
O4 S3 1.434(2) . ?
